data_4108525
loop_
_publ_author_name
'Takahiro Sasamori'
'Koji Hironaka'
'Yusuke Sugiyama'
'Nozomi Takagi'
'Shigeru Nagase'
'Yoshinobu Hosoi'
'Yukio Furukawa'
'Norihiro Tokitoh'

_publ_section_title
;
 Synthesis and Reactions of a Stable 1,2-Diaryl-1,2-dibromodisilene: A
 Precursor for Substituted Disilenes and a 1,2-Diaryldisilyne
;
_journal_name_full 'Journal of the American Chemical Society'
_journal_page_first 13856
_journal_page_last 13857
_journal_paper_doi 10.1021/ja8061002
_journal_volume 130
_journal_year 2008
_chemical_formula_moiety 'C64 H143 Br Si16'
_chemical_formula_sum 'C64 H143 Br Si16'
_chemical_formula_weight 1442.13
_chemical_name_systematic
; 
 ? 
;
_space_group_IT_number 2
_symmetry_cell_setting triclinic
_symmetry_Int_Tables_number 2
_symmetry_space_group_name_Hall '-P 1'
_symmetry_space_group_name_H-M 'P -1'
_atom_sites_solution_hydrogens geom
_atom_sites_solution_primary direct
_atom_sites_solution_secondary difmap
_audit_creation_method SHELXL-97
_cell_angle_alpha 114.4142(8)
_cell_angle_beta 99.4484(8)
_cell_angle_gamma 96.362(2)
_cell_formula_units_Z 2
_cell_length_a 13.2621(3)
_cell_length_b 18.6172(3)
_cell_length_c 19.7599(3)
_cell_measurement_temperature 103(2)
_cell_measurement_theta_max 25.50
_cell_measurement_theta_min 2.01
_cell_volume 4294.70(14)
_computing_cell_refinement HKL2000
_computing_data_collection CrystalClear
_computing_data_reduction HKL2000
_computing_structure_refinement 'SHELXL-97 (Sheldrick, 1997)'
_computing_structure_solution SIR-97
_diffrn_ambient_temperature 103(2)
_diffrn_detector_area_resol_mean 7.31
_diffrn_measured_fraction_theta_full 0.993
_diffrn_measured_fraction_theta_max 0.993
_diffrn_measurement_device_type 'Rigaku Mercury'
_diffrn_measurement_method \w
_diffrn_radiation_monochromator graphite
_diffrn_radiation_source 'fine-focus sealed tube'
_diffrn_radiation_type MoK\a
_diffrn_radiation_wavelength 0.71069
_diffrn_reflns_av_R_equivalents 0.0512
_diffrn_reflns_av_sigmaI/netI 0.0832
_diffrn_reflns_limit_h_max 16
_diffrn_reflns_limit_h_min -16
_diffrn_reflns_limit_k_max 22
_diffrn_reflns_limit_k_min -22
_diffrn_reflns_limit_l_max 23
_diffrn_reflns_limit_l_min -23
_diffrn_reflns_number 38311
_diffrn_reflns_theta_full 25.50
_diffrn_reflns_theta_max 25.50
_diffrn_reflns_theta_min 2.01
_exptl_absorpt_coefficient_mu 0.735
_exptl_absorpt_correction_T_max 0.9301
_exptl_absorpt_correction_T_min 0.8669
_exptl_absorpt_correction_type multi-scan
_exptl_absorpt_process_details 'Jacobson, R. (1998) Private communication'
_exptl_crystal_colour yellow
_exptl_crystal_density_diffrn 1.115
_exptl_crystal_description prism
_exptl_crystal_F_000 1572
_exptl_crystal_size_max 0.20
_exptl_crystal_size_mid 0.10
_exptl_crystal_size_min 0.10
_refine_diff_density_max 1.708
_refine_diff_density_min -0.690
_refine_diff_density_rms 0.071
_refine_ls_extinction_method none
_refine_ls_goodness_of_fit_ref 1.041
_refine_ls_hydrogen_treatment constr
_refine_ls_matrix_type full
_refine_ls_number_parameters 773
_refine_ls_number_reflns 15867
_refine_ls_number_restraints 0
_refine_ls_restrained_S_all 1.041
_refine_ls_R_factor_all 0.0809
_refine_ls_R_factor_gt 0.0445
_refine_ls_shift/su_max 0.001
_refine_ls_shift/su_mean 0.000
_refine_ls_structure_factor_coef Fsqd
_refine_ls_weighting_details 'calc w=1/[\s^2^(Fo^2^)+(0.0400P)^2^+0.0000P] where P=(Fo^2^+2Fc^2^)/3'
_refine_ls_weighting_scheme calc
_refine_ls_wR_factor_gt 0.0932
_refine_ls_wR_factor_ref 0.1022
_reflns_number_gt 10773
_reflns_number_total 15867
_reflns_threshold_expression >2sigma(I)
_cod_data_source_file ja8061002_si_003.cif
_cod_data_source_block sibu
_cod_original_sg_symbol_Hall '    -P 1'
_cod_database_code 4108525

loop_
_symmetry_equiv_pos_as_xyz
'x, y, z'
'-x, -y, -z'

loop_
_atom_site_label
_atom_site_type_symbol
_atom_site_fract_x
_atom_site_fract_y
_atom_site_fract_z
_atom_site_U_iso_or_equiv
_atom_site_adp_type
_atom_site_occupancy
_atom_site_symmetry_multiplicity
_atom_site_calc_flag
_atom_site_refinement_flags
Si1 Si 0.40779(7) 0.20443(5) 0.80198(5) 0.0202(2) Uani 1 1 d .
Si2 Si 0.40264(7) 0.07383(5) 0.74867(5) 0.0192(2) Uani 1 1 d .
Br1 Br 0.38873(3) 0.25649(2) 0.922313(19) 0.02749(10) Uani 1 1 d .
C1 C 0.4214(2) 0.03864(19) 0.64794(17) 0.0226(8) Uani 1 1 d .
H1 H 0.4539 0.0858 0.6424 0.027 Uiso 1 1 calc R
H2 H 0.4707 0.0013 0.6402 0.027 Uiso 1 1 calc R
C2 C 0.3217(3) -0.0035(2) 0.58542(17) 0.0253(8) Uani 1 1 d .
H3 H 0.2889 -0.0502 0.5916 0.030 Uiso 1 1 calc R
H4 H 0.2727 0.0341 0.5931 0.030 Uiso 1 1 calc R
C3 C 0.3349(3) -0.0332(2) 0.50373(19) 0.0338(9) Uani 1 1 d .
H5 H 0.3626 0.0133 0.4954 0.041 Uiso 1 1 calc R
H6 H 0.3859 -0.0691 0.4957 0.041 Uiso 1 1 calc R
C4 C 0.2321(3) -0.0782(2) 0.4466(2) 0.0499(12) Uani 1 1 d .
H7 H 0.2059 -0.1255 0.4535 0.075 Uiso 1 1 calc R
H8 H 0.2426 -0.0956 0.3946 0.075 Uiso 1 1 calc R
H9 H 0.1814 -0.0428 0.4547 0.075 Uiso 1 1 calc R
C5 C 0.4906(2) 0.28339(17) 0.78713(16) 0.0152(7) Uani 1 1 d .
C6 C 0.5980(2) 0.31429(17) 0.82497(16) 0.0155(7) Uani 1 1 d .
C7 C 0.6540(2) 0.37346(17) 0.81188(16) 0.0149(7) Uani 1 1 d .
H10 H 0.7254 0.3937 0.8378 0.018 Uiso 1 1 calc R
C8 C 0.6108(2) 0.40478(17) 0.76259(16) 0.0146(7) Uani 1 1 d .
C9 C 0.5048(2) 0.37557(17) 0.72922(16) 0.0147(7) Uani 1 1 d .
H11 H 0.4719 0.3976 0.6979 0.018 Uiso 1 1 calc R
C10 C 0.4437(2) 0.31591(17) 0.73882(16) 0.0133(6) Uani 1 1 d .
C11 C 0.6517(2) 0.28619(18) 0.88119(16) 0.0166(7) Uani 1 1 d .
H12 H 0.5950 0.2462 0.8814 0.020 Uiso 1 1 calc R
C12 C 0.6795(2) 0.46854(18) 0.74926(17) 0.0181(7) Uani 1 1 d .
C13 C 0.3298(2) 0.28676(17) 0.69596(16) 0.0147(7) Uani 1 1 d .
H13 H 0.3071 0.2382 0.7036 0.018 Uiso 1 1 calc R
Si3 Si 0.75422(7) 0.22519(5) 0.84885(5) 0.0213(2) Uani 1 1 d .
Si4 Si 0.68834(7) 0.36738(6) 0.98441(5) 0.0230(2) Uani 1 1 d .
Si5 Si 0.80158(7) 0.42548(5) 0.72253(5) 0.0205(2) Uani 1 1 d .
Si6 Si 0.70106(7) 0.56654(5) 0.84303(5) 0.0218(2) Uani 1 1 d .
Si7 Si 0.61773(7) 0.49072(5) 0.66599(5) 0.0208(2) Uani 1 1 d .
Si8 Si 0.31428(7) 0.24527(5) 0.58890(5) 0.0199(2) Uani 1 1 d .
Si9 Si 0.23968(7) 0.35680(5) 0.73963(5) 0.0211(2) Uani 1 1 d .
C14 C 0.6920(3) 0.1384(2) 0.75427(18) 0.0306(9) Uani 1 1 d .
H14 H 0.6630 0.1586 0.7182 0.046 Uiso 1 1 calc R
H15 H 0.6360 0.1040 0.7601 0.046 Uiso 1 1 calc R
H16 H 0.7444 0.1072 0.7349 0.046 Uiso 1 1 calc R
C15 C 0.7980(3) 0.1858(2) 0.91956(18) 0.0266(8) Uani 1 1 d .
H17 H 0.8401 0.1454 0.8986 0.040 Uiso 1 1 calc R
H18 H 0.7369 0.1612 0.9300 0.040 Uiso 1 1 calc R
H19 H 0.8399 0.2303 0.9671 0.040 Uiso 1 1 calc R
C16 C 0.8732(2) 0.2798(2) 0.8386(2) 0.0313(9) Uani 1 1 d .
H20 H 0.9090 0.3241 0.8884 0.047 Uiso 1 1 calc R
H21 H 0.8529 0.3015 0.8020 0.047 Uiso 1 1 calc R
H22 H 0.9200 0.2426 0.8202 0.047 Uiso 1 1 calc R
C17 C 0.6643(3) 0.3187(2) 1.04767(18) 0.0331(9) Uani 1 1 d .
H23 H 0.7147 0.2840 1.0475 0.050 Uiso 1 1 calc R
H24 H 0.5934 0.2864 1.0288 0.050 Uiso 1 1 calc R
H25 H 0.6722 0.3603 1.0999 0.050 Uiso 1 1 calc R
C18 C 0.8292(3) 0.4190(2) 1.0179(2) 0.0348(9) Uani 1 1 d .
H26 H 0.8464 0.4425 0.9840 0.052 Uiso 1 1 calc R
H27 H 0.8732 0.3797 1.0171 0.052 Uiso 1 1 calc R
H28 H 0.8418 0.4617 1.0701 0.052 Uiso 1 1 calc R
C19 C 0.6064(3) 0.44435(19) 0.99617(18) 0.0277(8) Uani 1 1 d .
H29 H 0.6146 0.4790 1.0507 0.042 Uiso 1 1 calc R
H30 H 0.5331 0.4176 0.9730 0.042 Uiso 1 1 calc R
H31 H 0.6282 0.4771 0.9710 0.042 Uiso 1 1 calc R
C20 C 0.9146(2) 0.4559(2) 0.80618(19) 0.0288(8) Uani 1 1 d .
H32 H 0.8901 0.4475 0.8470 0.043 Uiso 1 1 calc R
H33 H 0.9456 0.5128 0.8249 0.043 Uiso 1 1 calc R
H34 H 0.9670 0.4231 0.7903 0.043 Uiso 1 1 calc R
C21 C 0.7643(3) 0.31316(19) 0.66714(18) 0.0259(8) Uani 1 1 d .
H35 H 0.7156 0.2991 0.6185 0.039 Uiso 1 1 calc R
H36 H 0.7308 0.2907 0.6968 0.039 Uiso 1 1 calc R
H37 H 0.8269 0.2910 0.6572 0.039 Uiso 1 1 calc R
C22 C 0.8644(3) 0.4556(2) 0.65735(19) 0.0297(8) Uani 1 1 d .
H38 H 0.9229 0.4282 0.6463 0.045 Uiso 1 1 calc R
H39 H 0.8901 0.5140 0.6821 0.045 Uiso 1 1 calc R
H40 H 0.8131 0.4404 0.6096 0.045 Uiso 1 1 calc R
C23 C 0.7927(3) 0.5728(2) 0.92899(18) 0.0324(9) Uani 1 1 d .
H41 H 0.8646 0.5807 0.9234 0.049 Uiso 1 1 calc R
H42 H 0.7764 0.5227 0.9338 0.049 Uiso 1 1 calc R
H43 H 0.7850 0.6181 0.9748 0.049 Uiso 1 1 calc R
C24 C 0.7527(3) 0.66021(19) 0.8356(2) 0.0336(9) Uani 1 1 d .
H44 H 0.7021 0.6673 0.7979 0.050 Uiso 1 1 calc R
H45 H 0.8188 0.6556 0.8197 0.050 Uiso 1 1 calc R
H46 H 0.7642 0.7068 0.8855 0.050 Uiso 1 1 calc R
C25 C 0.5733(3) 0.5776(2) 0.87026(19) 0.0312(9) Uani 1 1 d .
H47 H 0.5829 0.6271 0.9176 0.047 Uiso 1 1 calc R
H48 H 0.5464 0.5312 0.8782 0.047 Uiso 1 1 calc R
H49 H 0.5235 0.5805 0.8293 0.047 Uiso 1 1 calc R
C26 C 0.7054(3) 0.5655(2) 0.6490(2) 0.0314(9) Uani 1 1 d .
H50 H 0.7203 0.5388 0.5985 0.047 Uiso 1 1 calc R
H51 H 0.7708 0.5865 0.6883 0.047 Uiso 1 1 calc R
H52 H 0.6705 0.6099 0.6514 0.047 Uiso 1 1 calc R
C27 C 0.4990(3) 0.5372(2) 0.67759(19) 0.0278(8) Uani 1 1 d .
H53 H 0.4691 0.5404 0.6304 0.042 Uiso 1 1 calc R
H54 H 0.5188 0.5914 0.7201 0.042 Uiso 1 1 calc R
H55 H 0.4473 0.5040 0.6883 0.042 Uiso 1 1 calc R
C28 C 0.5811(3) 0.39665(19) 0.57315(17) 0.0263(8) Uani 1 1 d .
H56 H 0.5410 0.3535 0.5798 0.039 Uiso 1 1 calc R
H57 H 0.6445 0.3803 0.5574 0.039 Uiso 1 1 calc R
H58 H 0.5388 0.4070 0.5338 0.039 Uiso 1 1 calc R
C29 C 0.4292(3) 0.1986(2) 0.56496(18) 0.0266(8) Uani 1 1 d .
H59 H 0.4243 0.1780 0.5099 0.040 Uiso 1 1 calc R
H60 H 0.4301 0.1543 0.5794 0.040 Uiso 1 1 calc R
H61 H 0.4935 0.2392 0.5930 0.040 Uiso 1 1 calc R
C30 C 0.3024(3) 0.3224(2) 0.55224(18) 0.0280(8) Uani 1 1 d .
H62 H 0.2988 0.2978 0.4972 0.042 Uiso 1 1 calc R
H63 H 0.3633 0.3666 0.5786 0.042 Uiso 1 1 calc R
H64 H 0.2389 0.3434 0.5617 0.042 Uiso 1 1 calc R
C31 C 0.1955(3) 0.16363(19) 0.53873(18) 0.0266(8) Uani 1 1 d .
H65 H 0.1330 0.1873 0.5433 0.040 Uiso 1 1 calc R
H66 H 0.1951 0.1262 0.5620 0.040 Uiso 1 1 calc R
H67 H 0.1959 0.1346 0.4846 0.040 Uiso 1 1 calc R
C32 C 0.1069(2) 0.3247(2) 0.67453(19) 0.0303(8) Uani 1 1 d .
H68 H 0.0610 0.3595 0.6998 0.046 Uiso 1 1 calc R
H69 H 0.0782 0.2688 0.6623 0.046 Uiso 1 1 calc R
H70 H 0.1119 0.3289 0.6273 0.046 Uiso 1 1 calc R
C33 C 0.2260(3) 0.3567(2) 0.83210(18) 0.0305(8) Uani 1 1 d .
H71 H 0.2937 0.3790 0.8688 0.046 Uiso 1 1 calc R
H72 H 0.2016 0.3014 0.8238 0.046 Uiso 1 1 calc R
H73 H 0.1754 0.3896 0.8522 0.046 Uiso 1 1 calc R
C34 C 0.2890(3) 0.4622(2) 0.7593(2) 0.0302(8) Uani 1 1 d .
H74 H 0.2905 0.4651 0.7110 0.045 Uiso 1 1 calc R
H75 H 0.3597 0.4809 0.7920 0.045 Uiso 1 1 calc R
H76 H 0.2430 0.4965 0.7851 0.045 Uiso 1 1 calc R
C35 C 0.3241(2) -0.01136(17) 0.75842(16) 0.0143(7) Uani 1 1 d .
C36 C 0.2183(2) -0.01937(17) 0.76371(16) 0.0139(7) Uani 1 1 d .
C37 C 0.1632(2) -0.09533(18) 0.74846(16) 0.0154(7) Uani 1 1 d .
H77 H 0.0920 -0.1003 0.7509 0.019 Uiso 1 1 calc R
C38 C 0.2067(2) -0.16413(17) 0.72993(16) 0.0138(6) Uani 1 1 d .
C39 C 0.3135(2) -0.15201(17) 0.73314(15) 0.0144(7) Uani 1 1 d .
H78 H 0.3476 -0.1961 0.7252 0.017 Uiso 1 1 calc R
C40 C 0.3727(2) -0.07808(17) 0.74749(16) 0.0140(7) Uani 1 1 d .
C41 C 0.1626(2) 0.05120(17) 0.78626(16) 0.0157(7) Uani 1 1 d .
H79 H 0.2157 0.0967 0.7913 0.019 Uiso 1 1 calc R
C42 C 0.1386(2) -0.24712(17) 0.70791(16) 0.0151(7) Uani 1 1 d .
C43 C 0.4896(2) -0.07134(18) 0.75206(16) 0.0159(7) Uani 1 1 d .
H80 H 0.5113 -0.0197 0.7491 0.019 Uiso 1 1 calc R
Si10 Si 0.04831(7) 0.04455(5) 0.71064(5) 0.0183(2) Uani 1 1 d .
Si11 Si 0.14002(7) 0.08519(5) 0.88684(5) 0.0204(2) Uani 1 1 d .
Si12 Si 0.03736(7) -0.26938(5) 0.61560(5) 0.0228(2) Uani 1 1 d .
Si13 Si 0.08664(7) -0.23437(5) 0.79805(5) 0.0208(2) Uani 1 1 d .
Si14 Si 0.21083(7) -0.33574(5) 0.68352(5) 0.0186(2) Uani 1 1 d .
Si15 Si 0.52779(7) -0.15020(5) 0.66745(5) 0.0190(2) Uani 1 1 d .
Si16 Si 0.56341(7) -0.05242(5) 0.85125(5) 0.0201(2) Uani 1 1 d .
C44 C 0.0573(3) 0.14486(19) 0.71032(19) 0.0277(8) Uani 1 1 d .
H81 H 0.1212 0.1576 0.6952 0.041 Uiso 1 1 calc R
H82 H 0.0590 0.1859 0.7616 0.041 Uiso 1 1 calc R
H83 H -0.0034 0.1439 0.6740 0.041 Uiso 1 1 calc R
C45 C -0.0824(2) 0.0177(2) 0.72786(19) 0.0286(8) Uani 1 1 d .
H84 H -0.1373 0.0099 0.6843 0.043 Uiso 1 1 calc R
H85 H -0.0916 0.0612 0.7744 0.043 Uiso 1 1 calc R
H86 H -0.0866 -0.0322 0.7339 0.043 Uiso 1 1 calc R
C46 C 0.0503(3) -0.0296(2) 0.61257(17) 0.0277(8) Uani 1 1 d .
H87 H -0.0027 -0.0243 0.5750 0.042 Uiso 1 1 calc R
H88 H 0.0355 -0.0843 0.6084 0.042 Uiso 1 1 calc R
H89 H 0.1193 -0.0193 0.6028 0.042 Uiso 1 1 calc R
C47 C 0.1055(3) 0.18680(19) 0.91892(18) 0.0268(8) Uani 1 1 d .
H90 H 0.0369 0.1825 0.8885 0.040 Uiso 1 1 calc R
H91 H 0.1579 0.2231 0.9121 0.040 Uiso 1 1 calc R
H92 H 0.1036 0.2081 0.9730 0.040 Uiso 1 1 calc R
C48 C 0.0361(3) 0.0191(2) 0.89926(19) 0.0304(8) Uani 1 1 d .
H93 H 0.0319 0.0420 0.9529 0.046 Uiso 1 1 calc R
H94 H 0.0526 -0.0346 0.8843 0.046 Uiso 1 1 calc R
H95 H -0.0310 0.0150 0.8671 0.046 Uiso 1 1 calc R
C49 C 0.2620(3) 0.0897(2) 0.95291(18) 0.0277(8) Uani 1 1 d .
H96 H 0.2547 0.1154 1.0058 0.041 Uiso 1 1 calc R
H97 H 0.3215 0.1210 0.9471 0.041 Uiso 1 1 calc R
H98 H 0.2735 0.0350 0.9404 0.041 Uiso 1 1 calc R
C50 C -0.0751(2) -0.2167(2) 0.62699(19) 0.0311(9) Uani 1 1 d .
H99 H -0.1116 -0.2228 0.5770 0.047 Uiso 1 1 calc R
H100 H -0.0494 -0.1594 0.6615 0.047 Uiso 1 1 calc R
H101 H -0.1232 -0.2403 0.6484 0.047 Uiso 1 1 calc R
C51 C -0.0305(3) -0.3772(2) 0.5572(2) 0.0358(9) Uani 1 1 d .
H102 H -0.0689 -0.3948 0.5877 0.054 Uiso 1 1 calc R
H103 H 0.0213 -0.4107 0.5417 0.054 Uiso 1 1 calc R
H104 H -0.0792 -0.3823 0.5117 0.054 Uiso 1 1 calc R
C52 C 0.1063(3) -0.2407(2) 0.55161(18) 0.0298(8) Uani 1 1 d .
H105 H 0.0547 -0.2436 0.5084 0.045 Uiso 1 1 calc R
H106 H 0.1530 -0.2778 0.5325 0.045 Uiso 1 1 calc R
H107 H 0.1470 -0.1856 0.5806 0.045 Uiso 1 1 calc R
C53 C 0.1856(3) -0.15912(19) 0.88498(17) 0.0263(8) Uani 1 1 d .
H108 H 0.1607 -0.1529 0.9308 0.039 Uiso 1 1 calc R
H109 H 0.1961 -0.1072 0.8829 0.039 Uiso 1 1 calc R
H110 H 0.2517 -0.1778 0.8868 0.039 Uiso 1 1 calc R
C54 C -0.0432(3) -0.2026(2) 0.80023(19) 0.0307(8) Uani 1 1 d .
H111 H -0.0574 -0.1888 0.8508 0.046 Uiso 1 1 calc R
H112 H -0.0981 -0.2468 0.7613 0.046 Uiso 1 1 calc R
H113 H -0.0415 -0.1555 0.7897 0.046 Uiso 1 1 calc R
C55 C 0.0632(3) -0.32638(19) 0.81463(19) 0.0281(8) Uani 1 1 d .
H114 H 0.1281 -0.3465 0.8186 0.042 Uiso 1 1 calc R
H115 H 0.0096 -0.3681 0.7718 0.042 Uiso 1 1 calc R
H116 H 0.0396 -0.3127 0.8621 0.042 Uiso 1 1 calc R
C56 C 0.1256(3) -0.43465(19) 0.66015(19) 0.0274(8) Uani 1 1 d .
H117 H 0.1384 -0.4769 0.6143 0.041 Uiso 1 1 calc R
H118 H 0.0522 -0.4303 0.6509 0.041 Uiso 1 1 calc R
H119 H 0.1418 -0.4483 0.7031 0.041 Uiso 1 1 calc R
C57 C 0.2658(3) -0.35778(19) 0.59707(17) 0.0250(8) Uani 1 1 d .
H120 H 0.3126 -0.3957 0.5937 0.038 Uiso 1 1 calc R
H121 H 0.3048 -0.3077 0.6011 0.038 Uiso 1 1 calc R
H122 H 0.2088 -0.3814 0.5511 0.038 Uiso 1 1 calc R
C58 C 0.3203(2) -0.32043(19) 0.76392(18) 0.0234(8) Uani 1 1 d .
H123 H 0.2999 -0.2942 0.8125 0.035 Uiso 1 1 calc R
H124 H 0.3821 -0.2864 0.7638 0.035 Uiso 1 1 calc R
H125 H 0.3363 -0.3727 0.7576 0.035 Uiso 1 1 calc R
C59 C 0.4226(2) -0.18340(19) 0.57934(17) 0.0241(8) Uani 1 1 d .
H126 H 0.4255 -0.1417 0.5612 0.036 Uiso 1 1 calc R
H127 H 0.3546 -0.1924 0.5909 0.036 Uiso 1 1 calc R
H128 H 0.4326 -0.2335 0.5396 0.036 Uiso 1 1 calc R
C60 C 0.5545(3) -0.24146(19) 0.68029(18) 0.0270(8) Uani 1 1 d .
H129 H 0.4921 -0.2673 0.6884 0.040 Uiso 1 1 calc R
H130 H 0.6126 -0.2252 0.7247 0.040 Uiso 1 1 calc R
H131 H 0.5728 -0.2795 0.6345 0.040 Uiso 1 1 calc R
C61 C 0.6510(2) -0.1031(2) 0.65441(18) 0.0270(8) Uani 1 1 d .
H132 H 0.6777 -0.1446 0.6161 0.040 Uiso 1 1 calc R
H133 H 0.7031 -0.0779 0.7031 0.040 Uiso 1 1 calc R
H134 H 0.6365 -0.0621 0.6372 0.040 Uiso 1 1 calc R
C62 C 0.5391(3) 0.0435(2) 0.92226(18) 0.0302(9) Uani 1 1 d .
H135 H 0.4662 0.0362 0.9258 0.045 Uiso 1 1 calc R
H136 H 0.5534 0.0859 0.9060 0.045 Uiso 1 1 calc R
H137 H 0.5850 0.0588 0.9723 0.045 Uiso 1 1 calc R
C63 C 0.5199(3) -0.1349(2) 0.87653(19) 0.0295(8) Uani 1 1 d .
H138 H 0.5361 -0.1851 0.8413 0.044 Uiso 1 1 calc R
H139 H 0.4445 -0.1418 0.8726 0.044 Uiso 1 1 calc R
H140 H 0.5562 -0.1212 0.9290 0.044 Uiso 1 1 calc R
C64 C 0.7072(2) -0.0413(2) 0.85632(18) 0.0267(8) Uani 1 1 d .
H141 H 0.7453 -0.0208 0.9096 0.040 Uiso 1 1 calc R
H142 H 0.7284 -0.0035 0.8361 0.040 Uiso 1 1 calc R
H143 H 0.7229 -0.0938 0.8259 0.040 Uiso 1 1 calc R

loop_
_atom_site_aniso_label
_atom_site_aniso_U_11
_atom_site_aniso_U_22
_atom_site_aniso_U_33
_atom_site_aniso_U_23
_atom_site_aniso_U_13
_atom_site_aniso_U_12
Si1 0.0234(5) 0.0173(5) 0.0214(5) 0.0093(4) 0.0075(4) 0.0034(4)
Si2 0.0185(5) 0.0168(5) 0.0237(5) 0.0096(4) 0.0074(4) 0.0031(4)
Br1 0.0298(2) 0.0269(2) 0.02381(19) 0.00830(16) 0.01133(15) 0.00230(15)
C1 0.0234(19) 0.0244(18) 0.0255(19) 0.0158(16) 0.0073(15) 0.0042(15)
C2 0.028(2) 0.0237(19) 0.0216(19) 0.0089(16) 0.0023(15) 0.0054(15)
C3 0.046(2) 0.029(2) 0.027(2) 0.0133(17) 0.0055(18) 0.0081(18)
C4 0.072(3) 0.043(3) 0.020(2) 0.0054(19) -0.002(2) 0.008(2)
C5 0.0140(16) 0.0145(16) 0.0154(16) 0.0055(14) 0.0035(13) 0.0002(13)
C6 0.0163(17) 0.0160(16) 0.0148(16) 0.0052(14) 0.0074(13) 0.0068(13)
C7 0.0083(15) 0.0161(16) 0.0150(16) 0.0025(14) 0.0012(12) 0.0015(13)
C8 0.0166(17) 0.0135(16) 0.0128(16) 0.0041(13) 0.0052(13) 0.0034(13)
C9 0.0163(17) 0.0138(16) 0.0138(16) 0.0058(13) 0.0027(13) 0.0048(13)
C10 0.0141(16) 0.0121(15) 0.0121(16) 0.0035(13) 0.0032(13) 0.0036(13)
C11 0.0125(16) 0.0201(17) 0.0182(17) 0.0100(14) 0.0017(13) 0.0030(13)
C12 0.0160(17) 0.0152(16) 0.0217(18) 0.0063(14) 0.0068(14) 0.0008(13)
C13 0.0129(16) 0.0161(16) 0.0174(17) 0.0108(14) 0.0013(13) 0.0011(13)
Si3 0.0180(5) 0.0246(5) 0.0255(5) 0.0138(4) 0.0057(4) 0.0080(4)
Si4 0.0247(5) 0.0243(5) 0.0180(5) 0.0082(4) 0.0019(4) 0.0056(4)
Si5 0.0160(5) 0.0211(5) 0.0250(5) 0.0100(4) 0.0078(4) 0.0017(4)
Si6 0.0226(5) 0.0148(5) 0.0226(5) 0.0041(4) 0.0060(4) -0.0010(4)
Si7 0.0237(5) 0.0179(5) 0.0241(5) 0.0113(4) 0.0084(4) 0.0038(4)
Si8 0.0190(5) 0.0201(5) 0.0176(5) 0.0085(4) -0.0004(4) -0.0011(4)
Si9 0.0155(5) 0.0217(5) 0.0277(5) 0.0121(4) 0.0060(4) 0.0040(4)
C14 0.032(2) 0.030(2) 0.030(2) 0.0095(17) 0.0096(17) 0.0148(17)
C15 0.0216(19) 0.0277(19) 0.035(2) 0.0173(17) 0.0058(16) 0.0077(15)
C16 0.0204(19) 0.041(2) 0.044(2) 0.0268(19) 0.0118(17) 0.0128(17)
C17 0.040(2) 0.039(2) 0.022(2) 0.0151(18) 0.0052(17) 0.0118(18)
C18 0.032(2) 0.029(2) 0.031(2) 0.0057(17) -0.0027(17) 0.0010(17)
C19 0.035(2) 0.0247(19) 0.0223(19) 0.0081(16) 0.0082(16) 0.0085(16)
C20 0.0185(19) 0.032(2) 0.036(2) 0.0148(17) 0.0079(16) 0.0036(16)
C21 0.0251(19) 0.0232(18) 0.031(2) 0.0107(16) 0.0115(16) 0.0063(15)
C22 0.0213(19) 0.034(2) 0.038(2) 0.0179(18) 0.0114(16) 0.0047(16)
C23 0.035(2) 0.0225(19) 0.026(2) 0.0011(16) 0.0035(17) -0.0023(16)
C24 0.042(2) 0.0153(18) 0.036(2) 0.0076(17) 0.0059(18) -0.0018(16)
C25 0.029(2) 0.029(2) 0.024(2) -0.0003(16) 0.0117(16) 0.0024(16)
C26 0.036(2) 0.027(2) 0.042(2) 0.0220(18) 0.0190(18) 0.0087(17)
C27 0.030(2) 0.0275(19) 0.034(2) 0.0195(17) 0.0087(16) 0.0105(16)
C28 0.030(2) 0.0280(19) 0.0224(19) 0.0125(16) 0.0063(15) 0.0063(16)
C29 0.033(2) 0.0235(19) 0.0199(18) 0.0064(15) 0.0079(15) 0.0029(16)
C30 0.025(2) 0.032(2) 0.0229(19) 0.0139(17) -0.0037(15) -0.0059(16)
C31 0.027(2) 0.0247(19) 0.0236(19) 0.0112(16) -0.0007(15) -0.0034(15)
C32 0.0210(19) 0.033(2) 0.041(2) 0.0204(18) 0.0066(16) 0.0061(16)
C33 0.028(2) 0.029(2) 0.035(2) 0.0118(17) 0.0122(17) 0.0058(16)
C34 0.025(2) 0.028(2) 0.040(2) 0.0148(18) 0.0117(17) 0.0116(16)
C35 0.0116(16) 0.0134(15) 0.0134(16) 0.0038(13) -0.0001(12) -0.0018(12)
C36 0.0122(16) 0.0164(16) 0.0108(16) 0.0057(13) -0.0017(12) 0.0017(13)
C37 0.0108(16) 0.0211(17) 0.0155(16) 0.0102(14) 0.0019(13) 0.0006(13)
C38 0.0170(17) 0.0136(16) 0.0115(16) 0.0071(13) 0.0010(13) 0.0029(13)
C39 0.0154(17) 0.0158(16) 0.0127(16) 0.0063(13) 0.0033(13) 0.0054(13)
C40 0.0137(16) 0.0181(16) 0.0110(16) 0.0080(13) 0.0011(12) 0.0012(13)
C41 0.0124(16) 0.0149(16) 0.0208(17) 0.0097(14) 0.0028(13) 0.0007(13)
C42 0.0129(16) 0.0127(16) 0.0185(17) 0.0074(14) 0.0010(13) 0.0001(13)
C43 0.0137(16) 0.0143(16) 0.0190(17) 0.0065(14) 0.0039(13) 0.0028(13)
Si10 0.0135(5) 0.0178(5) 0.0231(5) 0.0097(4) 0.0009(4) 0.0026(4)
Si11 0.0199(5) 0.0192(5) 0.0201(5) 0.0070(4) 0.0040(4) 0.0040(4)
Si12 0.0206(5) 0.0180(5) 0.0248(5) 0.0095(4) -0.0045(4) -0.0009(4)
Si13 0.0202(5) 0.0189(5) 0.0246(5) 0.0111(4) 0.0070(4) 0.0003(4)
Si14 0.0181(5) 0.0159(5) 0.0218(5) 0.0089(4) 0.0037(4) 0.0019(4)
Si15 0.0157(5) 0.0194(5) 0.0201(5) 0.0066(4) 0.0063(4) 0.0020(4)
Si16 0.0140(5) 0.0252(5) 0.0182(5) 0.0083(4) 0.0010(4) 0.0017(4)
C44 0.0235(19) 0.0259(19) 0.034(2) 0.0171(17) -0.0009(16) 0.0036(15)
C45 0.0157(18) 0.033(2) 0.034(2) 0.0143(18) 0.0000(15) 0.0039(15)
C46 0.0242(19) 0.029(2) 0.027(2) 0.0115(17) -0.0005(15) 0.0056(16)
C47 0.0234(19) 0.0241(19) 0.029(2) 0.0078(16) 0.0066(15) 0.0032(15)
C48 0.029(2) 0.034(2) 0.030(2) 0.0147(17) 0.0100(16) 0.0036(17)
C49 0.029(2) 0.030(2) 0.0247(19) 0.0120(16) 0.0056(16) 0.0093(16)
C50 0.0201(19) 0.029(2) 0.036(2) 0.0135(18) -0.0072(16) -0.0010(16)
C51 0.032(2) 0.0226(19) 0.039(2) 0.0108(18) -0.0140(17) -0.0018(16)
C52 0.035(2) 0.031(2) 0.0214(19) 0.0134(17) -0.0036(16) 0.0041(17)
C53 0.034(2) 0.0235(18) 0.0238(19) 0.0126(16) 0.0085(16) 0.0018(16)
C54 0.025(2) 0.032(2) 0.036(2) 0.0154(18) 0.0105(16) 0.0028(16)
C55 0.033(2) 0.0251(19) 0.031(2) 0.0173(17) 0.0093(16) 0.0018(16)
C56 0.027(2) 0.0215(18) 0.033(2) 0.0135(17) 0.0046(16) 0.0013(15)
C57 0.026(2) 0.0220(18) 0.0229(19) 0.0072(15) 0.0044(15) 0.0032(15)
C58 0.0248(19) 0.0212(18) 0.030(2) 0.0168(16) 0.0066(15) 0.0058(15)
C59 0.0269(19) 0.0222(18) 0.0211(18) 0.0074(15) 0.0092(15) -0.0001(15)
C60 0.030(2) 0.0230(19) 0.028(2) 0.0083(16) 0.0095(16) 0.0107(16)
C61 0.0211(19) 0.029(2) 0.0249(19) 0.0059(16) 0.0081(15) 0.0015(15)
C62 0.0217(19) 0.039(2) 0.0206(19) 0.0055(17) 0.0018(15) 0.0056(16)
C63 0.025(2) 0.040(2) 0.0232(19) 0.0180(17) -0.0021(15) 0.0011(17)
C64 0.0145(18) 0.031(2) 0.029(2) 0.0109(17) -0.0003(15) 0.0018(15)

loop_
_atom_type_symbol
_atom_type_description
_atom_type_scat_dispersion_real
_atom_type_scat_dispersion_imag
_atom_type_scat_source
C C 0.0033 0.0016 'International Tables Vol C Tables 4.2.6.8 and 6.1.1.4'
H H 0.0000 0.0000 'International Tables Vol C Tables 4.2.6.8 and 6.1.1.4'
Si Si 0.0817 0.0704 'International Tables Vol C Tables 4.2.6.8 and 6.1.1.4'
Br Br -0.2901 2.4595 'International Tables Vol C Tables 4.2.6.8 and 6.1.1.4'

loop_
_geom_angle_atom_site_label_1
_geom_angle_atom_site_label_2
_geom_angle_atom_site_label_3
_geom_angle
C5 Si1 Si2 127.02(10)
C5 Si1 Br1 109.31(10)
Si2 Si1 Br1 115.37(5)
C1 Si2 C35 110.19(14)
C1 Si2 Si1 110.68(11)
C35 Si2 Si1 131.36(10)
C2 C1 Si2 114.8(2)
C2 C1 H1 108.6
Si2 C1 H1 108.6
C2 C1 H2 108.6
Si2 C1 H2 108.6
H1 C1 H2 107.5
C3 C2 C1 115.8(3)
C3 C2 H3 108.3
C1 C2 H3 108.3
C3 C2 H4 108.3
C1 C2 H4 108.3
H3 C2 H4 107.4
C4 C3 C2 111.2(3)
C4 C3 H5 109.4
C2 C3 H5 109.4
C4 C3 H6 109.4
C2 C3 H6 109.4
H5 C3 H6 108.0
C3 C4 H7 109.5
C3 C4 H8 109.5
H7 C4 H8 109.5
C3 C4 H9 109.5
H7 C4 H9 109.5
H8 C4 H9 109.5
C6 C5 C10 118.5(3)
C6 C5 Si1 122.3(2)
C10 C5 Si1 119.2(2)
C7 C6 C5 119.1(3)
C7 C6 C11 119.4(3)
C5 C6 C11 121.5(3)
C6 C7 C8 123.8(3)
C6 C7 H10 118.1
C8 C7 H10 118.1
C9 C8 C7 115.4(3)
C9 C8 C12 124.1(3)
C7 C8 C12 120.5(3)
C8 C9 C10 124.2(3)
C8 C9 H11 117.9
C10 C9 H11 117.9
C9 C10 C5 119.0(3)
C9 C10 C13 118.7(3)
C5 C10 C13 122.3(3)
C6 C11 Si3 115.3(2)
C6 C11 Si4 113.3(2)
Si3 C11 Si4 115.85(15)
C6 C11 H12 103.4
Si3 C11 H12 103.4
Si4 C11 H12 103.4
C8 C12 Si7 115.8(2)
C8 C12 Si6 104.28(19)
Si7 C12 Si6 107.47(15)
C8 C12 Si5 106.42(19)
Si7 C12 Si5 105.82(14)
Si6 C12 Si5 117.48(16)
C10 C13 Si8 112.05(19)
C10 C13 Si9 114.7(2)
Si8 C13 Si9 116.88(15)
C10 C13 H13 103.7
Si8 C13 H13 103.7
Si9 C13 H13 103.7
C16 Si3 C14 108.14(16)
C16 Si3 C15 107.32(15)
C14 Si3 C15 108.98(16)
C16 Si3 C11 116.03(15)
C14 Si3 C11 107.70(14)
C15 Si3 C11 108.52(14)
C19 Si4 C17 109.17(16)
C19 Si4 C18 108.75(16)
C17 Si4 C18 106.81(16)
C19 Si4 C11 109.96(14)
C17 Si4 C11 108.28(15)
C18 Si4 C11 113.75(15)
C22 Si5 C21 102.60(15)
C22 Si5 C20 101.46(15)
C21 Si5 C20 111.10(15)
C22 Si5 C12 117.23(14)
C21 Si5 C12 109.48(14)
C20 Si5 C12 114.22(14)
C25 Si6 C23 105.47(16)
C25 Si6 C24 107.35(16)
C23 Si6 C24 103.81(16)
C25 Si6 C12 108.53(14)
C23 Si6 C12 116.83(14)
C24 Si6 C12 114.16(15)
C28 Si7 C27 107.53(15)
C28 Si7 C26 105.55(15)
C27 Si7 C26 101.61(15)
C28 Si7 C12 110.96(14)
C27 Si7 C12 115.65(14)
C26 Si7 C12 114.64(15)
C30 Si8 C31 107.91(15)
C30 Si8 C29 110.35(15)
C31 Si8 C29 107.26(15)
C30 Si8 C13 113.67(14)
C31 Si8 C13 109.83(14)
C29 Si8 C13 107.64(14)
C34 Si9 C33 107.54(16)
C34 Si9 C32 106.90(15)
C33 Si9 C32 108.39(16)
C34 Si9 C13 112.52(14)
C33 Si9 C13 110.02(14)
C32 Si9 C13 111.29(14)
Si3 C14 H14 109.5
Si3 C14 H15 109.5
H14 C14 H15 109.5
Si3 C14 H16 109.5
H14 C14 H16 109.5
H15 C14 H16 109.5
Si3 C15 H17 109.5
Si3 C15 H18 109.5
H17 C15 H18 109.5
Si3 C15 H19 109.5
H17 C15 H19 109.5
H18 C15 H19 109.5
Si3 C16 H20 109.5
Si3 C16 H21 109.5
H20 C16 H21 109.5
Si3 C16 H22 109.5
H20 C16 H22 109.5
H21 C16 H22 109.5
Si4 C17 H23 109.5
Si4 C17 H24 109.5
H23 C17 H24 109.5
Si4 C17 H25 109.5
H23 C17 H25 109.5
H24 C17 H25 109.5
Si4 C18 H26 109.5
Si4 C18 H27 109.5
H26 C18 H27 109.5
Si4 C18 H28 109.5
H26 C18 H28 109.5
H27 C18 H28 109.5
Si4 C19 H29 109.5
Si4 C19 H30 109.5
H29 C19 H30 109.5
Si4 C19 H31 109.5
H29 C19 H31 109.5
H30 C19 H31 109.5
Si5 C20 H32 109.5
Si5 C20 H33 109.5
H32 C20 H33 109.5
Si5 C20 H34 109.5
H32 C20 H34 109.5
H33 C20 H34 109.5
Si5 C21 H35 109.5
Si5 C21 H36 109.5
H35 C21 H36 109.5
Si5 C21 H37 109.5
H35 C21 H37 109.5
H36 C21 H37 109.5
Si5 C22 H38 109.5
Si5 C22 H39 109.5
H38 C22 H39 109.5
Si5 C22 H40 109.5
H38 C22 H40 109.5
H39 C22 H40 109.5
Si6 C23 H41 109.5
Si6 C23 H42 109.5
H41 C23 H42 109.5
Si6 C23 H43 109.5
H41 C23 H43 109.5
H42 C23 H43 109.5
Si6 C24 H44 109.5
Si6 C24 H45 109.5
H44 C24 H45 109.5
Si6 C24 H46 109.5
H44 C24 H46 109.5
H45 C24 H46 109.5
Si6 C25 H47 109.5
Si6 C25 H48 109.5
H47 C25 H48 109.5
Si6 C25 H49 109.5
H47 C25 H49 109.5
H48 C25 H49 109.5
Si7 C26 H50 109.5
Si7 C26 H51 109.5
H50 C26 H51 109.5
Si7 C26 H52 109.5
H50 C26 H52 109.5
H51 C26 H52 109.5
Si7 C27 H53 109.5
Si7 C27 H54 109.5
H53 C27 H54 109.5
Si7 C27 H55 109.5
H53 C27 H55 109.5
H54 C27 H55 109.5
Si7 C28 H56 109.5
Si7 C28 H57 109.5
H56 C28 H57 109.5
Si7 C28 H58 109.5
H56 C28 H58 109.5
H57 C28 H58 109.5
Si8 C29 H59 109.5
Si8 C29 H60 109.5
H59 C29 H60 109.5
Si8 C29 H61 109.5
H59 C29 H61 109.5
H60 C29 H61 109.5
Si8 C30 H62 109.5
Si8 C30 H63 109.5
H62 C30 H63 109.5
Si8 C30 H64 109.5
H62 C30 H64 109.5
H63 C30 H64 109.5
Si8 C31 H65 109.5
Si8 C31 H66 109.5
H65 C31 H66 109.5
Si8 C31 H67 109.5
H65 C31 H67 109.5
H66 C31 H67 109.5
Si9 C32 H68 109.5
Si9 C32 H69 109.5
H68 C32 H69 109.5
Si9 C32 H70 109.5
H68 C32 H70 109.5
H69 C32 H70 109.5
Si9 C33 H71 109.5
Si9 C33 H72 109.5
H71 C33 H72 109.5
Si9 C33 H73 109.5
H71 C33 H73 109.5
H72 C33 H73 109.5
Si9 C34 H74 109.5
Si9 C34 H75 109.5
H74 C34 H75 109.5
Si9 C34 H76 109.5
H74 C34 H76 109.5
H75 C34 H76 109.5
C40 C35 C36 118.0(3)
C40 C35 Si2 114.8(2)
C36 C35 Si2 126.4(2)
C37 C36 C35 118.8(3)
C37 C36 C41 118.5(3)
C35 C36 C41 122.7(3)
C38 C37 C36 124.0(3)
C38 C37 H77 118.0
C36 C37 H77 118.0
C39 C38 C37 115.5(3)
C39 C38 C42 123.7(3)
C37 C38 C42 120.8(3)
C38 C39 C40 123.2(3)
C38 C39 H78 118.4
C40 C39 H78 118.4
C39 C40 C35 119.9(3)
C39 C40 C43 118.5(3)
C35 C40 C43 121.6(3)
C36 C41 Si10 116.0(2)
C36 C41 Si11 112.32(19)
Si10 C41 Si11 115.84(15)
C36 C41 H79 103.5
Si10 C41 H79 103.5
Si11 C41 H79 103.5
C38 C42 Si14 115.5(2)
C38 C42 Si12 104.88(19)
Si14 C42 Si12 106.67(14)
C38 C42 Si13 105.02(19)
Si14 C42 Si13 107.58(14)
Si12 C42 Si13 117.63(15)
C40 C43 Si15 115.6(2)
C40 C43 Si16 110.8(2)
Si15 C43 Si16 116.50(15)
C40 C43 H80 104.0
Si15 C43 H80 104.0
Si16 C43 H80 104.0
C44 Si10 C46 107.10(15)
C44 Si10 C45 107.55(15)
C46 Si10 C45 107.28(15)
C44 Si10 C41 108.02(14)
C46 Si10 C41 112.71(14)
C45 Si10 C41 113.87(14)
C48 Si11 C47 107.12(15)
C48 Si11 C49 104.83(16)
C47 Si11 C49 110.09(15)
C48 Si11 C41 116.56(14)
C47 Si11 C41 108.84(14)
C49 Si11 C41 109.26(14)
C50 Si12 C51 101.79(16)
C50 Si12 C52 106.76(16)
C51 Si12 C52 106.23(16)
C50 Si12 C42 117.03(14)
C51 Si12 C42 115.63(14)
C52 Si12 C42 108.55(14)
C53 Si13 C55 104.94(15)
C53 Si13 C54 108.94(16)
C55 Si13 C54 101.85(15)
C53 Si13 C42 108.77(14)
C55 Si13 C42 116.43(14)
C54 Si13 C42 115.21(14)
C58 Si14 C57 107.31(14)
C58 Si14 C56 104.81(15)
C57 Si14 C56 103.48(15)
C58 Si14 C42 112.79(14)
C57 Si14 C42 113.75(14)
C56 Si14 C42 113.85(14)
C59 Si15 C61 109.23(14)
C59 Si15 C60 108.66(15)
C61 Si15 C60 106.97(15)
C59 Si15 C43 109.73(13)
C61 Si15 C43 108.07(14)
C60 Si15 C43 114.06(14)
C62 Si16 C63 108.74(16)
C62 Si16 C64 108.40(15)
C63 Si16 C64 109.30(15)
C62 Si16 C43 108.19(14)
C63 Si16 C43 112.10(14)
C64 Si16 C43 110.02(14)
Si10 C44 H81 109.5
Si10 C44 H82 109.5
H81 C44 H82 109.5
Si10 C44 H83 109.5
H81 C44 H83 109.5
H82 C44 H83 109.5
Si10 C45 H84 109.5
Si10 C45 H85 109.5
H84 C45 H85 109.5
Si10 C45 H86 109.5
H84 C45 H86 109.5
H85 C45 H86 109.5
Si10 C46 H87 109.5
Si10 C46 H88 109.5
H87 C46 H88 109.5
Si10 C46 H89 109.5
H87 C46 H89 109.5
H88 C46 H89 109.5
Si11 C47 H90 109.5
Si11 C47 H91 109.5
H90 C47 H91 109.5
Si11 C47 H92 109.5
H90 C47 H92 109.5
H91 C47 H92 109.5
Si11 C48 H93 109.5
Si11 C48 H94 109.5
H93 C48 H94 109.5
Si11 C48 H95 109.5
H93 C48 H95 109.5
H94 C48 H95 109.5
Si11 C49 H96 109.5
Si11 C49 H97 109.5
H96 C49 H97 109.5
Si11 C49 H98 109.5
H96 C49 H98 109.5
H97 C49 H98 109.5
Si12 C50 H99 109.5
Si12 C50 H100 109.5
H99 C50 H100 109.5
Si12 C50 H101 109.5
H99 C50 H101 109.5
H100 C50 H101 109.5
Si12 C51 H102 109.5
Si12 C51 H103 109.5
H102 C51 H103 109.5
Si12 C51 H104 109.5
H102 C51 H104 109.5
H103 C51 H104 109.5
Si12 C52 H105 109.5
Si12 C52 H106 109.5
H105 C52 H106 109.5
Si12 C52 H107 109.5
H105 C52 H107 109.5
H106 C52 H107 109.5
Si13 C53 H108 109.5
Si13 C53 H109 109.5
H108 C53 H109 109.5
Si13 C53 H110 109.5
H108 C53 H110 109.5
H109 C53 H110 109.5
Si13 C54 H111 109.5
Si13 C54 H112 109.5
H111 C54 H112 109.5
Si13 C54 H113 109.5
H111 C54 H113 109.5
H112 C54 H113 109.5
Si13 C55 H114 109.5
Si13 C55 H115 109.5
H114 C55 H115 109.5
Si13 C55 H116 109.5
H114 C55 H116 109.5
H115 C55 H116 109.5
Si14 C56 H117 109.5
Si14 C56 H118 109.5
H117 C56 H118 109.5
Si14 C56 H119 109.5
H117 C56 H119 109.5
H118 C56 H119 109.5
Si14 C57 H120 109.5
Si14 C57 H121 109.5
H120 C57 H121 109.5
Si14 C57 H122 109.5
H120 C57 H122 109.5
H121 C57 H122 109.5
Si14 C58 H123 109.5
Si14 C58 H124 109.5
H123 C58 H124 109.5
Si14 C58 H125 109.5
H123 C58 H125 109.5
H124 C58 H125 109.5
Si15 C59 H126 109.5
Si15 C59 H127 109.5
H126 C59 H127 109.5
Si15 C59 H128 109.5
H126 C59 H128 109.5
H127 C59 H128 109.5
Si15 C60 H129 109.5
Si15 C60 H130 109.5
H129 C60 H130 109.5
Si15 C60 H131 109.5
H129 C60 H131 109.5
H130 C60 H131 109.5
Si15 C61 H132 109.5
Si15 C61 H133 109.5
H132 C61 H133 109.5
Si15 C61 H134 109.5
H132 C61 H134 109.5
H133 C61 H134 109.5
Si16 C62 H135 109.5
Si16 C62 H136 109.5
H135 C62 H136 109.5
Si16 C62 H137 109.5
H135 C62 H137 109.5
H136 C62 H137 109.5
Si16 C63 H138 109.5
Si16 C63 H139 109.5
H138 C63 H139 109.5
Si16 C63 H140 109.5
H138 C63 H140 109.5
H139 C63 H140 109.5
Si16 C64 H141 109.5
Si16 C64 H142 109.5
H141 C64 H142 109.5
Si16 C64 H143 109.5
H141 C64 H143 109.5
H142 C64 H143 109.5

loop_
_geom_bond_atom_site_label_1
_geom_bond_atom_site_label_2
_geom_bond_distance
Si1 C5 1.886(3)
Si1 Si2 2.2020(12)
Si1 Br1 2.2370(9)
Si2 C1 1.890(3)
Si2 C35 1.895(3)
C1 C2 1.524(4)
C1 H1 0.9900
C1 H2 0.9900
C2 C3 1.523(4)
C2 H3 0.9900
C2 H4 0.9900
C3 C4 1.514(5)
C3 H5 0.9900
C3 H6 0.9900
C4 H7 0.9800
C4 H8 0.9800
C4 H9 0.9800
C5 C6 1.425(4)
C5 C10 1.425(4)
C6 C7 1.396(4)
C6 C11 1.523(4)
C7 C8 1.406(4)
C7 H10 0.9500
C8 C9 1.392(4)
C8 C12 1.551(4)
C9 C10 1.397(4)
C9 H11 0.9500
C10 C13 1.521(4)
C11 Si3 1.890(3)
C11 Si4 1.909(3)
C11 H12 1.0000
C12 Si7 1.935(3)
C12 Si6 1.939(3)
C12 Si5 1.940(3)
C13 Si8 1.894(3)
C13 Si9 1.904(3)
C13 H13 1.0000
Si3 C16 1.866(3)
Si3 C14 1.867(3)
Si3 C15 1.871(3)
Si4 C19 1.855(3)
Si4 C17 1.867(3)
Si4 C18 1.877(3)
Si5 C22 1.875(3)
Si5 C21 1.875(3)
Si5 C20 1.877(3)
Si6 C25 1.868(3)
Si6 C23 1.872(3)
Si6 C24 1.874(3)
Si7 C28 1.879(3)
Si7 C27 1.880(3)
Si7 C26 1.885(3)
Si8 C30 1.867(3)
Si8 C31 1.867(3)
Si8 C29 1.868(3)
Si9 C34 1.853(3)
Si9 C33 1.867(3)
Si9 C32 1.871(3)
C14 H14 0.9800
C14 H15 0.9800
C14 H16 0.9800
C15 H17 0.9800
C15 H18 0.9800
C15 H19 0.9800
C16 H20 0.9800
C16 H21 0.9800
C16 H22 0.9800
C17 H23 0.9800
C17 H24 0.9800
C17 H25 0.9800
C18 H26 0.9800
C18 H27 0.9800
C18 H28 0.9800
C19 H29 0.9800
C19 H30 0.9800
C19 H31 0.9800
C20 H32 0.9800
C20 H33 0.9800
C20 H34 0.9800
C21 H35 0.9800
C21 H36 0.9800
C21 H37 0.9800
C22 H38 0.9800
C22 H39 0.9800
C22 H40 0.9800
C23 H41 0.9800
C23 H42 0.9800
C23 H43 0.9800
C24 H44 0.9800
C24 H45 0.9800
C24 H46 0.9800
C25 H47 0.9800
C25 H48 0.9800
C25 H49 0.9800
C26 H50 0.9800
C26 H51 0.9800
C26 H52 0.9800
C27 H53 0.9800
C27 H54 0.9800
C27 H55 0.9800
C28 H56 0.9800
C28 H57 0.9800
C28 H58 0.9800
C29 H59 0.9800
C29 H60 0.9800
C29 H61 0.9800
C30 H62 0.9800
C30 H63 0.9800
C30 H64 0.9800
C31 H65 0.9800
C31 H66 0.9800
C31 H67 0.9800
C32 H68 0.9800
C32 H69 0.9800
C32 H70 0.9800
C33 H71 0.9800
C33 H72 0.9800
C33 H73 0.9800
C34 H74 0.9800
C34 H75 0.9800
C34 H76 0.9800
C35 C40 1.416(4)
C35 C36 1.420(4)
C36 C37 1.404(4)
C36 C41 1.520(4)
C37 C38 1.398(4)
C37 H77 0.9500
C38 C39 1.395(4)
C38 C42 1.549(4)
C39 C40 1.399(4)
C39 H78 0.9500
C40 C43 1.526(4)
C41 Si10 1.899(3)
C41 Si11 1.907(3)
C41 H79 1.0000
C42 Si14 1.928(3)
C42 Si12 1.936(3)
C42 Si13 1.948(3)
C43 Si15 1.903(3)
C43 Si16 1.910(3)
C43 H80 1.0000
Si10 C44 1.861(3)
Si10 C46 1.864(3)
Si10 C45 1.874(3)
Si11 C48 1.860(3)
Si11 C47 1.867(3)
Si11 C49 1.875(3)
Si12 C50 1.868(3)
Si12 C51 1.874(3)
Si12 C52 1.884(3)
Si13 C53 1.870(3)
Si13 C55 1.876(3)
Si13 C54 1.883(3)
Si14 C58 1.868(3)
Si14 C57 1.875(3)
Si14 C56 1.883(3)
Si15 C59 1.866(3)
Si15 C61 1.874(3)
Si15 C60 1.881(3)
Si16 C62 1.862(3)
Si16 C63 1.864(3)
Si16 C64 1.876(3)
C44 H81 0.9800
C44 H82 0.9800
C44 H83 0.9800
C45 H84 0.9800
C45 H85 0.9800
C45 H86 0.9800
C46 H87 0.9800
C46 H88 0.9800
C46 H89 0.9800
C47 H90 0.9800
C47 H91 0.9800
C47 H92 0.9800
C48 H93 0.9800
C48 H94 0.9800
C48 H95 0.9800
C49 H96 0.9800
C49 H97 0.9800
C49 H98 0.9800
C50 H99 0.9800
C50 H100 0.9800
C50 H101 0.9800
C51 H102 0.9800
C51 H103 0.9800
C51 H104 0.9800
C52 H105 0.9800
C52 H106 0.9800
C52 H107 0.9800
C53 H108 0.9800
C53 H109 0.9800
C53 H110 0.9800
C54 H111 0.9800
C54 H112 0.9800
C54 H113 0.9800
C55 H114 0.9800
C55 H115 0.9800
C55 H116 0.9800
C56 H117 0.9800
C56 H118 0.9800
C56 H119 0.9800
C57 H120 0.9800
C57 H121 0.9800
C57 H122 0.9800
C58 H123 0.9800
C58 H124 0.9800
C58 H125 0.9800
C59 H126 0.9800
C59 H127 0.9800
C59 H128 0.9800
C60 H129 0.9800
C60 H130 0.9800
C60 H131 0.9800
C61 H132 0.9800
C61 H133 0.9800
C61 H134 0.9800
C62 H135 0.9800
C62 H136 0.9800
C62 H137 0.9800
C63 H138 0.9800
C63 H139 0.9800
C63 H140 0.9800
C64 H141 0.9800
C64 H142 0.9800
C64 H143 0.9800

loop_
_geom_torsion_atom_site_label_1
_geom_torsion_atom_site_label_2
_geom_torsion_atom_site_label_3
_geom_torsion_atom_site_label_4
_geom_torsion
C5 Si1 Si2 C1 -34.61(17)
Br1 Si1 Si2 C1 -179.30(11)
C5 Si1 Si2 C35 179.93(16)
Br1 Si1 Si2 C35 35.24(14)
C35 Si2 C1 C2 50.6(3)
Si1 Si2 C1 C2 -102.5(2)
Si2 C1 C2 C3 -179.4(2)
C1 C2 C3 C4 176.7(3)
Si2 Si1 C5 C6 -79.9(3)
Br1 Si1 C5 C6 66.5(2)
Si2 Si1 C5 C10 102.7(2)
Br1 Si1 C5 C10 -110.9(2)
C10 C5 C6 C7 -1.7(4)
Si1 C5 C6 C7 -179.2(2)
C10 C5 C6 C11 176.2(3)
Si1 C5 C6 C11 -1.2(4)
C5 C6 C7 C8 -0.4(4)
C11 C6 C7 C8 -178.4(3)
C6 C7 C8 C9 3.0(4)
C6 C7 C8 C12 -178.0(3)
C7 C8 C9 C10 -3.6(4)
C12 C8 C9 C10 177.4(3)
C8 C9 C10 C5 1.6(4)
C8 C9 C10 C13 -177.2(3)
C6 C5 C10 C9 1.2(4)
Si1 C5 C10 C9 178.7(2)
C6 C5 C10 C13 179.9(3)
Si1 C5 C10 C13 -2.6(4)
C7 C6 C11 Si3 -70.0(3)
C5 C6 C11 Si3 112.1(3)
C7 C6 C11 Si4 66.9(3)
C5 C6 C11 Si4 -111.1(3)
C9 C8 C12 Si7 -12.6(4)
C7 C8 C12 Si7 168.5(2)
C9 C8 C12 Si6 105.2(3)
C7 C8 C12 Si6 -73.6(3)
C9 C8 C12 Si5 -129.9(3)
C7 C8 C12 Si5 51.2(3)
C9 C10 C13 Si8 58.2(3)
C5 C10 C13 Si8 -120.6(3)
C9 C10 C13 Si9 -78.2(3)
C5 C10 C13 Si9 103.1(3)
C6 C11 Si3 C16 66.3(3)
Si4 C11 Si3 C16 -69.4(2)
C6 C11 Si3 C14 -55.0(3)
Si4 C11 Si3 C14 169.26(17)
C6 C11 Si3 C15 -172.9(2)
Si4 C11 Si3 C15 51.4(2)
C6 C11 Si4 C19 22.0(3)
Si3 C11 Si4 C19 158.62(17)
C6 C11 Si4 C17 141.2(2)
Si3 C11 Si4 C17 -82.2(2)
C6 C11 Si4 C18 -100.2(2)
Si3 C11 Si4 C18 36.4(2)
C8 C12 Si5 C22 149.8(2)
Si7 C12 Si5 C22 26.1(2)
Si6 C12 Si5 C22 -93.9(2)
C8 C12 Si5 C21 33.6(2)
Si7 C12 Si5 C21 -90.18(17)
Si6 C12 Si5 C21 149.87(17)
C8 C12 Si5 C20 -91.7(2)
Si7 C12 Si5 C20 144.51(15)
Si6 C12 Si5 C20 24.6(2)
C8 C12 Si6 C25 -45.7(2)
Si7 C12 Si6 C25 77.78(18)
Si5 C12 Si6 C25 -163.14(17)
C8 C12 Si6 C23 73.3(2)
Si7 C12 Si6 C23 -163.22(15)
Si5 C12 Si6 C23 -44.1(2)
C8 C12 Si6 C24 -165.4(2)
Si7 C12 Si6 C24 -41.9(2)
Si5 C12 Si6 C24 77.2(2)
C8 C12 Si7 C28 -58.3(2)
Si6 C12 Si7 C28 -174.34(15)
Si5 C12 Si7 C28 59.36(18)
C8 C12 Si7 C27 64.5(3)
Si6 C12 Si7 C27 -51.5(2)
Si5 C12 Si7 C27 -177.83(15)
C8 C12 Si7 C26 -177.7(2)
Si6 C12 Si7 C26 66.22(19)
Si5 C12 Si7 C26 -60.08(19)
C10 C13 Si8 C30 -90.3(2)
Si9 C13 Si8 C30 45.0(2)
C10 C13 Si8 C31 148.7(2)
Si9 C13 Si8 C31 -76.0(2)
C10 C13 Si8 C29 32.2(2)
Si9 C13 Si8 C29 167.55(16)
C10 C13 Si9 C34 50.5(3)
Si8 C13 Si9 C34 -83.7(2)
C10 C13 Si9 C33 -69.4(2)
Si8 C13 Si9 C33 156.42(17)
C10 C13 Si9 C32 170.5(2)
Si8 C13 Si9 C32 36.3(2)
C1 Si2 C35 C40 63.7(2)
Si1 Si2 C35 C40 -150.75(17)
C1 Si2 C35 C36 -106.2(3)
Si1 Si2 C35 C36 39.4(3)
C40 C35 C36 C37 -7.9(4)
Si2 C35 C36 C37 161.7(2)
C40 C35 C36 C41 171.3(3)
Si2 C35 C36 C41 -19.2(4)
C35 C36 C37 C38 1.6(4)
C41 C36 C37 C38 -177.6(3)
C36 C37 C38 C39 4.9(4)
C36 C37 C38 C42 -175.3(3)
C37 C38 C39 C40 -5.2(4)
C42 C38 C39 C40 175.0(3)
C38 C39 C40 C35 -1.0(4)
C38 C39 C40 C43 178.2(3)
C36 C35 C40 C39 7.6(4)
Si2 C35 C40 C39 -163.1(2)
C36 C35 C40 C43 -171.5(3)
Si2 C35 C40 C43 17.8(4)
C37 C36 C41 Si10 -64.6(3)
C35 C36 C41 Si10 116.2(3)
C37 C36 C41 Si11 71.8(3)
C35 C36 C41 Si11 -107.4(3)
C39 C38 C42 Si14 -0.6(4)
C37 C38 C42 Si14 179.7(2)
C39 C38 C42 Si12 -117.6(3)
C37 C38 C42 Si12 62.6(3)
C39 C38 C42 Si13 117.8(3)
C37 C38 C42 Si13 -62.0(3)
C39 C40 C43 Si15 52.7(3)
C35 C40 C43 Si15 -128.2(3)
C39 C40 C43 Si16 -82.7(3)
C35 C40 C43 Si16 96.4(3)
C36 C41 Si10 C44 -136.9(2)
Si11 C41 Si10 C44 88.23(19)
C36 C41 Si10 C46 -18.7(3)
Si11 C41 Si10 C46 -153.65(17)
C36 C41 Si10 C45 103.8(2)
Si11 C41 Si10 C45 -31.2(2)
C36 C41 Si11 C48 -74.0(2)
Si10 C41 Si11 C48 62.5(2)
C36 C41 Si11 C47 164.8(2)
Si10 C41 Si11 C47 -58.7(2)
C36 C41 Si11 C49 44.5(2)
Si10 C41 Si11 C49 -178.95(16)
C38 C42 Si12 C50 -78.1(2)
Si14 C42 Si12 C50 158.95(15)
Si13 C42 Si12 C50 38.1(2)
C38 C42 Si12 C51 161.9(2)
Si14 C42 Si12 C51 39.0(2)
Si13 C42 Si12 C51 -81.8(2)
C38 C42 Si12 C52 42.7(2)
Si14 C42 Si12 C52 -80.21(17)
Si13 C42 Si12 C52 158.95(16)
C38 C42 Si13 C53 -30.7(2)
Si14 C42 Si13 C53 92.76(17)
Si12 C42 Si13 C53 -146.88(16)
C38 C42 Si13 C55 -148.97(19)
Si14 C42 Si13 C55 -25.5(2)
Si12 C42 Si13 C55 94.89(19)
C38 C42 Si13 C54 91.9(2)
Si14 C42 Si13 C54 -144.64(15)
Si12 C42 Si13 C54 -24.3(2)
C38 C42 Si14 C58 58.9(2)
Si12 C42 Si14 C58 174.99(14)
Si13 C42 Si14 C58 -57.95(18)
C38 C42 Si14 C57 -63.6(2)
Si12 C42 Si14 C57 52.48(18)
Si13 C42 Si14 C57 179.54(14)
C38 C42 Si14 C56 178.2(2)
Si12 C42 Si14 C56 -65.75(18)
Si13 C42 Si14 C56 61.31(18)
C40 C43 Si15 C59 29.2(3)
Si16 C43 Si15 C59 162.00(16)
C40 C43 Si15 C61 148.2(2)
Si16 C43 Si15 C61 -79.0(2)
C40 C43 Si15 C60 -93.0(2)
Si16 C43 Si15 C60 39.8(2)
C40 C43 Si16 C62 -60.1(2)
Si15 C43 Si16 C62 165.01(17)
C40 C43 Si16 C63 59.8(2)
Si15 C43 Si16 C63 -75.1(2)
C40 C43 Si16 C64 -178.3(2)
Si15 C43 Si16 C64 46.8(2)
